data_7115426
loop_
_publ_author_name
'Yuanyuan An'
'Danqing Zheng'
'Jie Wu'

_publ_section_title
;
 An unexpected copper(II)-catalyzed three-component reaction of
 quinazoline 3-oxide, alkylidenecyclopropane, and water
;
_journal_name_full Chem.Commun.
_journal_page_first 9165
_journal_paper_doi 10.1039/C4cc04341C
_journal_volume 50
_journal_year 2014
_chemical_formula_sum 'C19 H17 F N2 O2'
_chemical_formula_weight 324.34
_chemical_name_systematic
; 
 ? 
;
_space_group_crystal_system orthorhombic
_space_group_IT_number 61
_space_group_name_Hall '-P 2ac 2ab'
_space_group_name_H-M_alt 'P b c a'
_symmetry_space_group_name_Hall '-P 2ac 2ab'
_symmetry_space_group_name_H-M 'P b c a'
_atom_sites_solution_hydrogens mixed
_audit_creation_method SHELXL-2013
_cell_angle_alpha 90
_cell_angle_beta 90
_cell_angle_gamma 90
_cell_formula_units_Z 8
_cell_length_a 7.512(3)
_cell_length_b 16.751(6)
_cell_length_c 26.703(10)
_cell_measurement_reflns_used 956
_cell_measurement_temperature 293(2)
_cell_measurement_theta_max 25.292
_cell_measurement_theta_min 2.548
_cell_volume 3360(2)
_computing_cell_refinement 'Bruker SMART'
_computing_data_collection 'Bruker SMART'
_computing_data_reduction 'Bruker SHELXTL'
_computing_molecular_graphics 'Bruker SHELXTL'
_computing_publication_material 'Bruker SHELXTL'
_computing_structure_refinement 'SHELXL-2013 (Sheldrick, 2013)'
_computing_structure_solution 'Bruker SHELXTL'
_diffrn_ambient_temperature 293(2)
_diffrn_measured_fraction_theta_full 0.999
_diffrn_measured_fraction_theta_max 0.991
_diffrn_measurement_device_type 'CCD area detector'
_diffrn_measurement_method 'phi and omega scans'
_diffrn_radiation_type MoK\a
_diffrn_radiation_wavelength 0.71073
_diffrn_reflns_av_R_equivalents 0.0762
_diffrn_reflns_av_unetI/netI 0.0732
_diffrn_reflns_Laue_measured_fraction_full 0.999
_diffrn_reflns_Laue_measured_fraction_max 0.991
_diffrn_reflns_limit_h_max 9
_diffrn_reflns_limit_h_min -9
_diffrn_reflns_limit_k_max 21
_diffrn_reflns_limit_k_min -16
_diffrn_reflns_limit_l_max 34
_diffrn_reflns_limit_l_min -33
_diffrn_reflns_number 15148
_diffrn_reflns_point_group_measured_fraction_full 0.999
_diffrn_reflns_point_group_measured_fraction_max 0.991
_diffrn_reflns_theta_full 25.242
_diffrn_reflns_theta_max 26.996
_diffrn_reflns_theta_min 1.525
_exptl_absorpt_coefficient_mu 0.092
_exptl_absorpt_correction_T_max 1.000
_exptl_absorpt_correction_T_min 0.674
_exptl_absorpt_correction_type multi-scan
_exptl_absorpt_process_details sadabs
_exptl_crystal_colour colorless
_exptl_crystal_density_diffrn 1.282
_exptl_crystal_description block
_exptl_crystal_F_000 1360
_exptl_crystal_size_max 0.220
_exptl_crystal_size_mid 0.120
_exptl_crystal_size_min 0.100
_refine_diff_density_max 0.169
_refine_diff_density_min -0.146
_refine_diff_density_rms 0.036
_refine_ls_extinction_method none
_refine_ls_goodness_of_fit_ref 0.879
_refine_ls_hydrogen_treatment mixed
_refine_ls_matrix_type full
_refine_ls_number_parameters 222
_refine_ls_number_reflns 3636
_refine_ls_number_restraints 0
_refine_ls_restrained_S_all 0.879
_refine_ls_R_factor_all 0.1126
_refine_ls_R_factor_gt 0.0482
_refine_ls_shift/su_max 0.002
_refine_ls_shift/su_mean 0.000
_refine_ls_structure_factor_coef Fsqd
_refine_ls_weighting_details
; 
 w=1/[\s^2^(Fo^2^)+(0.0512P)^2^] 
 where P=(Fo^2^+2Fc^2^)/3 
;
_refine_ls_weighting_scheme calc
_refine_ls_wR_factor_gt 0.0958
_refine_ls_wR_factor_ref 0.1118
_reflns_Friedel_coverage 0.000
_reflns_number_gt 1871
_reflns_number_total 3636
_reflns_threshold_expression 'I > 2\s(I)'
_cod_data_source_file c4cc04341c2.cif
_cod_data_source_block a31209b
_cod_database_code 7115426
_shelx_space_group_comment
; 
The symmetry employed for this shelxl refinement is uniquely defined 
by the following loop, which should always be used as a source of 
symmetry information in preference to the above space-group names. 
They are only intended as comments. 
;
_shelx_estimated_absorpt_t_min 0.980
_shelx_estimated_absorpt_t_max 0.991
_shelxl_version_number 2013-2

loop_
_space_group_symop_operation_xyz
'x, y, z'
'-x+1/2, -y, z+1/2'
'-x, y+1/2, -z+1/2'
'x+1/2, -y+1/2, -z'
'-x, -y, -z'
'x-1/2, y, -z-1/2'
'x, -y-1/2, z-1/2'
'-x-1/2, y-1/2, z'

loop_
_atom_site_label
_atom_site_type_symbol
_atom_site_fract_x
_atom_site_fract_y
_atom_site_fract_z
_atom_site_U_iso_or_equiv
_atom_site_adp_type
_atom_site_occupancy
_atom_site_site_symmetry_order
_atom_site_calc_flag
_atom_site_refinement_flags_posn
_atom_site_refinement_flags_adp
F1 F 0.9704(2) 0.36702(8) 0.24308(4) 0.1022(5) Uani 1 1 d . .
N1 N 0.4415(2) 0.35712(9) 0.08953(6) 0.0592(4) Uani 1 1 d . .
N2 N 0.7917(2) 0.28313(9) 0.04999(6) 0.0536(4) Uani 1 1 d . .
O1 O 0.31254(16) 0.40938(8) 0.06871(5) 0.0709(4) Uani 1 1 d . .
O2 O 1.01429(19) 0.19928(9) 0.02439(5) 0.0691(4) Uani 1 1 d . .
C1 C 0.7353(2) 0.35854(10) 0.12513(6) 0.0467(4) Uani 1 1 d . .
C2 C 0.8427(2) 0.30470(10) 0.09890(6) 0.0464(4) Uani 1 1 d . .
C3 C 0.9939(3) 0.27449(12) 0.12158(7) 0.0588(5) Uani 1 1 d . .
H3 H 1.0665 0.2393 0.1040 0.071 Uiso 1 1 calc R U
C4 C 1.0382(3) 0.29587(13) 0.16983(8) 0.0674(6) Uani 1 1 d . .
H4 H 1.1408 0.2760 0.1848 0.081 Uiso 1 1 calc R U
C5 C 0.9293(3) 0.34650(13) 0.19513(7) 0.0659(6) Uani 1 1 d . .
C6 C 0.7812(3) 0.37906(12) 0.17382(7) 0.0604(5) Uani 1 1 d . .
H6 H 0.7113 0.4148 0.1918 0.073 Uiso 1 1 calc R U
C7 C 0.5785(2) 0.39777(10) 0.10235(6) 0.0477(4) Uani 1 1 d . .
C8 C 0.5643(2) 0.48355(11) 0.09034(7) 0.0534(5) Uani 1 1 d . .
C9 C 0.6680(3) 0.54810(12) 0.11523(9) 0.0758(6) Uani 1 1 d . .
H9A H 0.6101 0.5993 0.1198 0.091 Uiso 1 1 calc R U
H9B H 0.7483 0.5329 0.1420 0.091 Uiso 1 1 calc R U
C10 C 0.7165(3) 0.52464(13) 0.06368(9) 0.0771(6) Uani 1 1 d . .
H10A H 0.8259 0.4948 0.0590 0.093 Uiso 1 1 calc R U
H10B H 0.6874 0.5613 0.0368 0.093 Uiso 1 1 calc R U
C11 C 0.3718(3) 0.49220(11) 0.07434(7) 0.0584(5) Uani 1 1 d . .
H11 H 0.3665 0.5192 0.0418 0.070 Uiso 1 1 calc R U
C12 C 0.2543(2) 0.53530(10) 0.11103(7) 0.0534(5) Uani 1 1 d . .
C13 C 0.1766(2) 0.60665(11) 0.09837(8) 0.0641(5) Uani 1 1 d . .
H13 H 0.1913 0.6267 0.0662 0.077 Uiso 1 1 calc R U
C14 C 0.0767(3) 0.64929(12) 0.13279(10) 0.0753(6) Uani 1 1 d . .
H14 H 0.0280 0.6981 0.1234 0.090 Uiso 1 1 calc R U
C15 C 0.0482(3) 0.62146(13) 0.17985(9) 0.0703(6) Uani 1 1 d . .
C16 C 0.1235(3) 0.54966(14) 0.19248(8) 0.0804(7) Uani 1 1 d . .
H16 H 0.1064 0.5295 0.2246 0.096 Uiso 1 1 calc R U
C17 C 0.2243(3) 0.50667(13) 0.15866(8) 0.0737(6) Uani 1 1 d . .
H17 H 0.2725 0.4578 0.1682 0.088 Uiso 1 1 calc R U
C18 C -0.0629(3) 0.66775(16) 0.21702(11) 0.1156(10) Uani 1 1 d . .
H18A H -0.0505 0.6444 0.2497 0.173 Uiso 1 1 calc R U
H18B H -0.1856 0.6661 0.2070 0.173 Uiso 1 1 calc R U
H18C H -0.0231 0.7222 0.2180 0.173 Uiso 1 1 calc R U
C19 C 0.8749(3) 0.23443(11) 0.01759(7) 0.0570(5) Uani 1 1 d . .
H19 H 0.8200 0.2268 -0.0133 0.068 Uiso 1 1 calc R U
H2 H 0.689(3) 0.3029(11) 0.0386(7) 0.065(6) Uiso 1 1 d . .

loop_
_atom_site_aniso_label
_atom_site_aniso_U_11
_atom_site_aniso_U_22
_atom_site_aniso_U_33
_atom_site_aniso_U_23
_atom_site_aniso_U_13
_atom_site_aniso_U_12
F1 0.1395(12) 0.1126(11) 0.0546(7) -0.0101(7) -0.0338(7) 0.0165(9)
N1 0.0578(10) 0.0490(9) 0.0707(11) -0.0135(8) -0.0055(8) 0.0066(9)
N2 0.0535(10) 0.0566(10) 0.0506(10) -0.0097(8) -0.0032(8) 0.0101(8)
O1 0.0586(9) 0.0601(9) 0.0938(10) -0.0244(8) -0.0199(7) 0.0068(7)
O2 0.0633(9) 0.0785(10) 0.0656(9) -0.0070(7) 0.0077(7) 0.0187(8)
C1 0.0512(11) 0.0445(11) 0.0444(10) 0.0003(8) 0.0021(8) -0.0021(9)
C2 0.0497(11) 0.0446(11) 0.0450(10) 0.0017(8) -0.0006(9) -0.0012(9)
C3 0.0626(13) 0.0577(12) 0.0563(12) 0.0004(9) -0.0011(10) 0.0094(10)
C4 0.0667(14) 0.0704(15) 0.0653(13) 0.0101(12) -0.0164(11) 0.0052(12)
C5 0.0863(16) 0.0655(14) 0.0459(11) -0.0003(10) -0.0128(11) -0.0009(13)
C6 0.0725(14) 0.0586(13) 0.0502(11) -0.0039(10) 0.0021(10) 0.0054(11)
C7 0.0522(11) 0.0452(11) 0.0457(10) -0.0076(8) 0.0028(9) 0.0012(9)
C8 0.0521(12) 0.0480(11) 0.0602(11) -0.0026(9) -0.0036(9) 0.0017(9)
C9 0.0751(15) 0.0507(13) 0.1015(18) -0.0040(12) -0.0225(13) -0.0028(11)
C10 0.0703(15) 0.0647(14) 0.0964(17) 0.0145(13) 0.0062(12) -0.0037(12)
C11 0.0647(13) 0.0511(12) 0.0595(11) -0.0041(10) -0.0060(10) 0.0039(10)
C12 0.0523(11) 0.0441(11) 0.0638(13) -0.0017(9) -0.0076(10) 0.0012(9)
C13 0.0557(12) 0.0534(13) 0.0831(14) 0.0142(11) 0.0003(10) 0.0011(10)
C14 0.0588(14) 0.0440(12) 0.123(2) 0.0018(13) 0.0091(13) 0.0060(10)
C15 0.0582(13) 0.0544(14) 0.0982(18) -0.0210(12) 0.0047(12) -0.0019(11)
C16 0.0940(17) 0.0795(17) 0.0677(13) -0.0047(12) 0.0096(13) 0.0080(15)
C17 0.0947(17) 0.0550(13) 0.0714(14) 0.0037(12) 0.0026(12) 0.0195(12)
C18 0.099(2) 0.106(2) 0.143(2) -0.0496(19) 0.0264(17) 0.0125(17)
C19 0.0622(13) 0.0560(13) 0.0527(11) -0.0055(10) 0.0057(10) 0.0025(11)

loop_
_atom_type_symbol
_atom_type_description
_atom_type_scat_dispersion_real
_atom_type_scat_dispersion_imag
_atom_type_scat_source
C C 0.0033 0.0016 'International Tables Vol C Tables 4.2.6.8 and 6.1.1.4'
H H 0.0000 0.0000 'International Tables Vol C Tables 4.2.6.8 and 6.1.1.4'
N N 0.0061 0.0033 'International Tables Vol C Tables 4.2.6.8 and 6.1.1.4'
O O 0.0106 0.0060 'International Tables Vol C Tables 4.2.6.8 and 6.1.1.4'
F F 0.0171 0.0103 'International Tables Vol C Tables 4.2.6.8 and 6.1.1.4'

loop_
_geom_angle_atom_site_label_1
_geom_angle_atom_site_label_2
_geom_angle_atom_site_label_3
_geom_angle
C7 N1 O1 108.99(14)
C19 N2 C2 128.80(17)
C19 N2 H2 114.1(12)
C2 N2 H2 117.1(12)
N1 O1 C11 109.65(13)
C6 C1 C2 119.04(17)
C6 C1 C7 118.23(16)
C2 C1 C7 122.68(15)
C3 C2 C1 119.38(16)
C3 C2 N2 122.38(17)
C1 C2 N2 118.23(16)
C4 C3 C2 120.85(18)
C4 C3 H3 119.6
C2 C3 H3 119.6
C5 C4 C3 118.79(19)
C5 C4 H4 120.6
C3 C4 H4 120.6
C4 C5 F1 119.27(19)
C4 C5 C6 122.26(18)
F1 C5 C6 118.5(2)
C5 C6 C1 119.64(18)
C5 C6 H6 120.2
C1 C6 H6 120.2
N1 C7 C8 113.67(16)
N1 C7 C1 120.89(16)
C8 C7 C1 125.40(16)
C7 C8 C9 124.88(16)
C7 C8 C10 119.37(16)
C9 C8 C10 58.94(13)
C7 C8 C11 102.91(15)
C9 C8 C11 123.77(16)
C10 C8 C11 123.06(17)
C10 C9 C8 61.31(14)
C10 C9 H9A 117.6
C8 C9 H9A 117.6
C10 C9 H9B 117.6
C8 C9 H9B 117.6
H9A C9 H9B 114.7
C9 C10 C8 59.75(13)
C9 C10 H10A 117.8
C8 C10 H10A 117.8
C9 C10 H10B 117.8
C8 C10 H10B 117.8
H10A C10 H10B 114.9
O1 C11 C12 110.08(15)
O1 C11 C8 103.21(14)
C12 C11 C8 115.01(15)
O1 C11 H11 109.4
C12 C11 H11 109.4
C8 C11 H11 109.4
C13 C12 C17 117.45(19)
C13 C12 C11 120.49(18)
C17 C12 C11 122.04(17)
C12 C13 C14 121.1(2)
C12 C13 H13 119.5
C14 C13 H13 119.5
C15 C14 C13 121.5(2)
C15 C14 H14 119.2
C13 C14 H14 119.2
C14 C15 C16 117.6(2)
C14 C15 C18 121.3(2)
C16 C15 C18 121.1(2)
C15 C16 C17 121.5(2)
C15 C16 H16 119.2
C17 C16 H16 119.2
C12 C17 C16 120.8(2)
C12 C17 H17 119.6
C16 C17 H17 119.6
C15 C18 H18A 109.5
C15 C18 H18B 109.5
H18A C18 H18B 109.5
C15 C18 H18C 109.5
H18A C18 H18C 109.5
H18B C18 H18C 109.5
O2 C19 N2 126.79(19)
O2 C19 H19 116.6
N2 C19 H19 116.6

loop_
_geom_bond_atom_site_label_1
_geom_bond_atom_site_label_2
_geom_bond_distance
F1 C5 1.361(2)
N1 C7 1.280(2)
N1 O1 1.4192(18)
N2 C19 1.343(2)
N2 C2 1.408(2)
N2 H2 0.892(19)
O1 C11 1.465(2)
O2 C19 1.215(2)
C1 C6 1.388(2)
C1 C2 1.398(2)
C1 C7 1.480(2)
C2 C3 1.383(2)
C3 C4 1.378(3)
C3 H3 0.9300
C4 C5 1.358(3)
C4 H4 0.9300
C5 C6 1.364(3)
C6 H6 0.9300
C7 C8 1.476(2)
C8 C9 1.489(3)
C8 C10 1.513(3)
C8 C11 1.514(3)
C9 C10 1.477(3)
C9 H9A 0.9700
C9 H9B 0.9700
C10 H10A 0.9700
C10 H10B 0.9700
C11 C12 1.503(3)
C11 H11 0.9800
C12 C13 1.373(2)
C12 C17 1.378(3)
C13 C14 1.385(3)
C13 H13 0.9300
C14 C15 1.357(3)
C14 H14 0.9300
C15 C16 1.371(3)
C15 C18 1.511(3)
C16 C17 1.381(3)
C16 H16 0.9300
C17 H17 0.9300
C18 H18A 0.9600
C18 H18B 0.9600
C18 H18C 0.9600
C19 H19 0.9300

loop_
_geom_hbond_atom_site_label_D
_geom_hbond_atom_site_label_H
_geom_hbond_atom_site_label_A
_geom_hbond_distance_DH
_geom_hbond_distance_HA
_geom_hbond_distance_DA
_geom_hbond_angle_DHA
_geom_hbond_site_symmetry_A
N2 H2 O2 0.892(19) 2.135(19) 2.894(2) 142.4(16) 4_455

loop_
_geom_torsion_atom_site_label_1
_geom_torsion_atom_site_label_2
_geom_torsion_atom_site_label_3
_geom_torsion_atom_site_label_4
_geom_torsion
C7 N1 O1 C11 -6.46(19)
C6 C1 C2 C3 -1.4(3)
C7 C1 C2 C3 175.69(16)
C6 C1 C2 N2 178.51(16)
C7 C1 C2 N2 -4.4(2)
C19 N2 C2 C3 -1.7(3)
C19 N2 C2 C1 178.40(18)
C1 C2 C3 C4 1.0(3)
N2 C2 C3 C4 -178.90(17)
C2 C3 C4 C5 0.9(3)
C3 C4 C5 F1 178.99(18)
C3 C4 C5 C6 -2.4(3)
C4 C5 C6 C1 2.0(3)
F1 C5 C6 C1 -179.37(17)
C2 C1 C6 C5 -0.1(3)
C7 C1 C6 C5 -177.25(17)
O1 N1 C7 C8 -2.0(2)
O1 N1 C7 C1 -179.80(14)
C6 C1 C7 N1 -116.62(19)
C2 C1 C7 N1 66.3(2)
C6 C1 C7 C8 65.9(2)
C2 C1 C7 C8 -111.2(2)
N1 C7 C8 C9 157.92(19)
C1 C7 C8 C9 -24.4(3)
N1 C7 C8 C10 -131.31(18)
C1 C7 C8 C10 46.3(3)
N1 C7 C8 C11 9.2(2)
C1 C7 C8 C11 -173.19(15)
C7 C8 C9 C10 106.1(2)
C11 C8 C9 C10 -111.3(2)
C7 C8 C10 C9 -115.28(19)
C11 C8 C10 C9 112.5(2)
N1 O1 C11 C12 -111.64(16)
N1 O1 C11 C8 11.60(18)
C7 C8 C11 O1 -11.85(18)
C9 C8 C11 O1 -161.06(18)
C10 C8 C11 O1 126.72(19)
C7 C8 C11 C12 108.06(17)
C9 C8 C11 C12 -41.2(3)
C10 C8 C11 C12 -113.4(2)
O1 C11 C12 C13 -127.80(18)
C8 C11 C12 C13 116.2(2)
O1 C11 C12 C17 54.1(2)
C8 C11 C12 C17 -61.9(2)
C17 C12 C13 C14 2.0(3)
C11 C12 C13 C14 -176.15(18)
C12 C13 C14 C15 -1.6(3)
C13 C14 C15 C16 0.7(3)
C13 C14 C15 C18 -179.2(2)
C14 C15 C16 C17 -0.3(3)
C18 C15 C16 C17 179.6(2)
C13 C12 C17 C16 -1.6(3)
C11 C12 C17 C16 176.5(2)
C15 C16 C17 C12 0.8(4)
C2 N2 C19 O2 -0.6(3)
